data_4334998
loop_
_publ_author_name
'Hayato Ikeda'
'Akitaka Ito'
'Eri Sakuda'
'Noboru Kitamura'
'Tsutomu Takayama'
'Tsutomu Sekine'
'Atsushi Shinohara'
'Takashi Yoshimura'

_publ_section_title
;
 Excited-State Characteristics of Tetracyanidonitridorhenium(V) and
 -technetium(V) Complexes with N-Heteroaromatic Ligands
;
_journal_name_full 'Inorganic Chemistry'
_journal_page_first 6319
_journal_page_last 6327
_journal_paper_doi 10.1021/ic302463v
_journal_volume 52
_journal_year 2013
_chemical_formula_moiety 'C62 H47 N7 O3 P2 Re'
_chemical_formula_sum 'C62 H47 N7 O3 P2 Re'
_chemical_formula_weight 1186.25
_space_group_IT_number 14
_symmetry_cell_setting monoclinic
_symmetry_Int_Tables_number 14
_symmetry_space_group_name_Hall '-P 2ybc'
_symmetry_space_group_name_H-M 'P 1 21/c 1'
_atom_sites_solution_hydrogens geom
_atom_sites_solution_primary direct
_atom_sites_solution_secondary difmap
_cell_angle_alpha 90.0000
_cell_angle_beta 105.8863(7)
_cell_angle_gamma 90.0000
_cell_formula_units_Z 4
_cell_length_a 14.0874(3)
_cell_length_b 22.1900(7)
_cell_length_c 18.1072(5)
_cell_measurement_reflns_used 38008
_cell_measurement_temperature 170
_cell_measurement_theta_max 27.45
_cell_measurement_theta_min 2.99
_cell_volume 5444.1(3)
_computing_cell_refinement 'RAPID AUTO'
_computing_data_collection 'RAPID AUTO (Rigaku, ????)'
_computing_data_reduction 'RAPID AUTO'
_computing_molecular_graphics 'CrystalStructure 4.0'
_computing_publication_material 'CrystalStructure 4.0 (Rigaku, 2010)'
_computing_structure_refinement 'SHELXL97 (Sheldrick, 2008)'
_computing_structure_solution 'SIR92 (Altomare, et al., 1994)'
_diffrn_ambient_temperature 170
_diffrn_detector_area_resol_mean 10.000
_diffrn_measured_fraction_theta_full 0.986
_diffrn_measured_fraction_theta_max 0.986
_diffrn_measurement_device_type 'Rigaku R-AXIS RAPID'
_diffrn_measurement_method \w
_diffrn_radiation_type 'Mo K\a'
_diffrn_radiation_wavelength 0.71075
_diffrn_reflns_av_R_equivalents 0.1329
_diffrn_reflns_limit_h_max 18
_diffrn_reflns_limit_h_min -18
_diffrn_reflns_limit_k_max 28
_diffrn_reflns_limit_k_min -28
_diffrn_reflns_limit_l_max 22
_diffrn_reflns_limit_l_min -23
_diffrn_reflns_number 50973
_diffrn_reflns_theta_full 27.45
_diffrn_reflns_theta_max 27.45
_diffrn_standards_number 0
_exptl_absorpt_coefficient_mu 2.345
_exptl_absorpt_correction_T_max 0.704
_exptl_absorpt_correction_T_min 0.231
_exptl_absorpt_correction_type multi-scan
_exptl_absorpt_process_details 'ABSCOR (Rigaku, 1995)'
_exptl_crystal_colour yellow
_exptl_crystal_density_diffrn 1.447
_exptl_crystal_description block
_exptl_crystal_F_000 2388.00
_exptl_crystal_size_max 0.380
_exptl_crystal_size_mid 0.360
_exptl_crystal_size_min 0.150
_refine_diff_density_max 1.680
_refine_diff_density_min -1.910
_refine_ls_extinction_method none
_refine_ls_goodness_of_fit_ref 1.037
_refine_ls_hydrogen_treatment constr
_refine_ls_number_parameters 676
_refine_ls_number_reflns 12282
_refine_ls_number_restraints 0
_refine_ls_R_factor_gt 0.0673
_refine_ls_shift/su_max 0.001
_refine_ls_structure_factor_coef Fsqd
_refine_ls_weighting_details 'w = 1/[\s^2^(Fo^2^)+(0.0001P)^2^+35.6779P] where P=(Fo^2^+2Fc^2^)/3'
_refine_ls_weighting_scheme calc
_refine_ls_wR_factor_ref 0.1554
_reflns_number_gt 10005
_reflns_number_total 12282
_reflns_threshold_expression F^2^>2.0\s(F^2^)
_cod_data_source_file ic302463v_si_002_07.cif
_cod_data_source_block (PPh4)2[ReN(CN)4(bpy)]
_cod_database_code 4334998

loop_
_symmetry_equiv_pos_site_id
_symmetry_equiv_pos_as_xyz
1 +X,+Y,+Z
2 -X,1/2+Y,1/2-Z
3 -X,-Y,-Z
4 +X,1/2-Y,1/2+Z

loop_
_atom_site_label
_atom_site_type_symbol
_atom_site_fract_x
_atom_site_fract_y
_atom_site_fract_z
_atom_site_U_iso_or_equiv
_atom_site_adp_type
_atom_site_occupancy
_atom_site_symmetry_multiplicity
_atom_site_calc_flag
_atom_site_refinement_flags
Re1 Re 0.244852(18) 0.162651(10) -0.095866(14) 0.02795(9) Uani 1.0 4 d .
P1 P 0.86278(12) 0.13374(7) 0.21644(9) 0.0289(4) Uani 1.0 4 d .
P2 P 0.74969(11) 0.43320(6) 0.16412(9) 0.0241(3) Uani 1.0 4 d .
O1 O 0.5214(6) 0.2861(4) 0.2888(5) 0.102(3) Uani 1.0 4 d .
O2 O 0.4231(12) 0.3847(5) 0.2271(7) 0.174(6) Uani 1.0 4 d .
O3 O 0.2434(10) 0.3243(7) 0.1577(7) 0.171(6) Uani 1.0 4 d .
N1 N 0.1779(5) 0.1825(3) -0.1835(4) 0.0516(17) Uani 1.0 4 d .
N2 N 0.3887(5) 0.0597(3) -0.1346(4) 0.0449(15) Uani 1.0 4 d .
N3 N 0.1105(5) 0.0496(3) -0.0684(4) 0.0463(15) Uani 1.0 4 d .
N4 N 0.1572(5) 0.2553(3) 0.0088(4) 0.0476(16) Uani 1.0 4 d .
N5 N 0.4276(5) 0.2544(3) -0.0858(4) 0.0408(14) Uani 1.0 4 d .
N6 N 0.3437(4) 0.1356(2) 0.0371(3) 0.0263(11) Uani 1.0 4 d .
N7 N 0.6392(5) 0.0647(3) 0.4138(3) 0.0395(13) Uani 1.0 4 d .
C1 C 0.3353(5) 0.0954(3) -0.1232(4) 0.0290(13) Uani 1.0 4 d .
C2 C 0.1563(5) 0.0907(3) -0.0767(4) 0.0369(15) Uani 1.0 4 d .
C3 C 0.1845(5) 0.2226(3) -0.0298(4) 0.0347(14) Uani 1.0 4 d .
C4 C 0.3637(5) 0.2230(3) -0.0871(4) 0.0280(13) Uani 1.0 4 d .
C5 C 0.3635(5) 0.0783(3) 0.0598(4) 0.0260(12) Uani 1.0 4 d .
C6 C 0.4201(5) 0.0630(3) 0.1324(4) 0.0288(13) Uani 1.0 4 d .
C7 C 0.4590(5) 0.1078(3) 0.1860(4) 0.0249(12) Uani 1.0 4 d .
C8 C 0.4390(5) 0.1672(3) 0.1629(4) 0.0280(13) Uani 1.0 4 d .
C9 C 0.3810(5) 0.1788(3) 0.0886(4) 0.0293(13) Uani 1.0 4 d .
C10 C 0.6339(5) 0.0290(4) 0.3531(4) 0.0381(15) Uani 1.0 4 d .
C11 C 0.5771(5) 0.0405(3) 0.2793(4) 0.0316(13) Uani 1.0 4 d .
C12 C 0.5214(5) 0.0927(3) 0.2641(4) 0.0294(13) Uani 1.0 4 d .
C13 C 0.5270(5) 0.1306(3) 0.3276(4) 0.0338(14) Uani 1.0 4 d .
C14 C 0.5854(6) 0.1148(4) 0.3990(4) 0.0429(17) Uani 1.0 4 d .
C15 C 0.7516(4) 0.1336(3) 0.1401(4) 0.0273(12) Uani 1.0 4 d .
C16 C 0.6920(5) 0.0822(3) 0.1190(4) 0.0319(14) Uani 1.0 4 d .
C17 C 0.6114(5) 0.0840(3) 0.0570(4) 0.0358(15) Uani 1.0 4 d .
C18 C 0.5848(5) 0.1366(4) 0.0135(4) 0.0396(16) Uani 1.0 4 d .
C19 C 0.6437(6) 0.1873(4) 0.0341(4) 0.0419(16) Uani 1.0 4 d .
C20 C 0.7255(6) 0.1864(3) 0.0954(4) 0.0389(15) Uani 1.0 4 d .
C21 C 0.8576(5) 0.1972(3) 0.2773(4) 0.0302(13) Uani 1.0 4 d .
C22 C 0.7662(5) 0.2143(3) 0.2852(5) 0.0392(15) Uani 1.0 4 d .
C23 C 0.7594(6) 0.2606(4) 0.3347(5) 0.0461(18) Uani 1.0 4 d .
C24 C 0.8438(7) 0.2888(3) 0.3773(5) 0.0474(18) Uani 1.0 4 d .
C25 C 0.9343(7) 0.2720(4) 0.3693(6) 0.060(3) Uani 1.0 4 d .
C26 C 0.9421(6) 0.2264(4) 0.3195(6) 0.053(2) Uani 1.0 4 d .
C27 C 0.9648(5) 0.1364(3) 0.1735(4) 0.0333(14) Uani 1.0 4 d .
C28 C 0.9464(6) 0.1328(4) 0.0943(5) 0.0481(19) Uani 1.0 4 d .
C29 C 1.0219(6) 0.1296(4) 0.0597(5) 0.0499(19) Uani 1.0 4 d .
C30 C 1.1181(7) 0.1316(4) 0.1063(5) 0.051(2) Uani 1.0 4 d .
C31 C 1.1364(7) 0.1337(7) 0.1832(6) 0.093(4) Uani 1.0 4 d .
C32 C 1.0585(7) 0.1355(7) 0.2175(5) 0.085(4) Uani 1.0 4 d .
C33 C 0.8769(5) 0.0660(3) 0.2737(4) 0.0292(13) Uani 1.0 4 d .
C34 C 0.8863(5) 0.0116(3) 0.2389(4) 0.0348(14) Uani 1.0 4 d .
C35 C 0.8951(6) -0.0413(3) 0.2821(5) 0.0433(17) Uani 1.0 4 d .
C36 C 0.8985(6) -0.0390(4) 0.3588(5) 0.0478(18) Uani 1.0 4 d .
C37 C 0.8903(7) 0.0158(4) 0.3937(5) 0.050(2) Uani 1.0 4 d .
C38 C 0.8772(6) 0.0685(3) 0.3493(4) 0.0393(16) Uani 1.0 4 d .
C39 C 0.7647(5) 0.5087(3) 0.1342(4) 0.0271(12) Uani 1.0 4 d .
C40 C 0.7063(6) 0.5540(3) 0.1536(5) 0.0390(15) Uani 1.0 4 d .
C41 C 0.7147(6) 0.6125(3) 0.1300(5) 0.0482(19) Uani 1.0 4 d .
C42 C 0.7809(6) 0.6267(4) 0.0885(5) 0.052(2) Uani 1.0 4 d .
C43 C 0.8377(7) 0.5829(4) 0.0699(5) 0.052(2) Uani 1.0 4 d .
C44 C 0.8306(6) 0.5230(3) 0.0927(4) 0.0403(16) Uani 1.0 4 d .
C45 C 0.6294(5) 0.4043(3) 0.1180(4) 0.0283(13) Uani 1.0 4 d .
C46 C 0.6154(6) 0.3423(3) 0.1219(4) 0.0356(15) Uani 1.0 4 d .
C47 C 0.5237(5) 0.3176(3) 0.0901(4) 0.0361(15) Uani 1.0 4 d .
C48 C 0.4444(5) 0.3540(3) 0.0541(4) 0.0362(15) Uani 1.0 4 d .
C49 C 0.4570(5) 0.4155(3) 0.0505(4) 0.0364(15) Uani 1.0 4 d .
C50 C 0.5501(5) 0.4411(3) 0.0828(4) 0.0323(14) Uani 1.0 4 d .
C51 C 0.7663(5) 0.4351(3) 0.2663(4) 0.0292(13) Uani 1.0 4 d .
C52 C 0.8516(6) 0.4592(3) 0.3138(4) 0.0389(15) Uani 1.0 4 d .
C53 C 0.8602(7) 0.4652(4) 0.3921(4) 0.0471(19) Uani 1.0 4 d .
C54 C 0.7837(7) 0.4475(4) 0.4210(5) 0.051(2) Uani 1.0 4 d .
C55 C 0.6990(6) 0.4230(4) 0.3740(4) 0.0431(17) Uani 1.0 4 d .
C56 C 0.6888(6) 0.4171(3) 0.2956(4) 0.0377(15) Uani 1.0 4 d .
C57 C 0.8362(5) 0.3835(3) 0.1381(4) 0.0260(12) Uani 1.0 4 d .
C58 C 0.9112(5) 0.3545(3) 0.1913(4) 0.0308(13) Uani 1.0 4 d .
C59 C 0.9742(6) 0.3151(3) 0.1663(5) 0.0414(16) Uani 1.0 4 d .
C60 C 0.9605(6) 0.3045(3) 0.0890(5) 0.0409(16) Uani 1.0 4 d .
C61 C 0.8836(6) 0.3333(3) 0.0349(5) 0.0438(18) Uani 1.0 4 d .
C62 C 0.8206(5) 0.3726(3) 0.0584(4) 0.0334(14) Uani 1.0 4 d .
H1 H 0.3373 0.0469 0.0244 0.0312 Uiso 1.0 4 calc R
H2 H 0.4327 0.0218 0.1459 0.0345 Uiso 1.0 4 calc R
H3 H 0.4644 0.1994 0.1972 0.0336 Uiso 1.0 4 calc R
H4 H 0.3672 0.2196 0.0736 0.0352 Uiso 1.0 4 calc R
H5 H 0.6721 -0.0069 0.3615 0.0458 Uiso 1.0 4 calc R
H6 H 0.5763 0.0128 0.2391 0.0379 Uiso 1.0 4 calc R
H7 H 0.4903 0.1670 0.3210 0.0406 Uiso 1.0 4 calc R
H8 H 0.5874 0.1414 0.4405 0.0515 Uiso 1.0 4 calc R
H9 H 0.7080 0.0462 0.1480 0.0383 Uiso 1.0 4 calc R
H10 H 0.5723 0.0488 0.0430 0.0430 Uiso 1.0 4 calc R
H11 H 0.5278 0.1376 -0.0291 0.0475 Uiso 1.0 4 calc R
H12 H 0.6268 0.2233 0.0051 0.0503 Uiso 1.0 4 calc R
H13 H 0.7652 0.2215 0.1082 0.0467 Uiso 1.0 4 calc R
H14 H 0.7081 0.1942 0.2567 0.0471 Uiso 1.0 4 calc R
H15 H 0.6967 0.2730 0.3392 0.0553 Uiso 1.0 4 calc R
H16 H 0.8394 0.3200 0.4122 0.0568 Uiso 1.0 4 calc R
H17 H 0.9921 0.2919 0.3984 0.0724 Uiso 1.0 4 calc R
H18 H 1.0049 0.2151 0.3141 0.0634 Uiso 1.0 4 calc R
H19 H 0.8800 0.1324 0.0632 0.0577 Uiso 1.0 4 calc R
H20 H 1.1716 0.1314 0.0838 0.0607 Uiso 1.0 4 calc R
H21 H 1.2027 0.1341 0.2144 0.1117 Uiso 1.0 4 calc R
H22 H 1.0721 0.1361 0.2719 0.1021 Uiso 1.0 4 calc R
H23 H 0.8868 0.0103 0.1866 0.0418 Uiso 1.0 4 calc R
H24 H 0.8989 -0.0791 0.2584 0.0520 Uiso 1.0 4 calc R
H25 H 0.9065 -0.0751 0.3880 0.0574 Uiso 1.0 4 calc R
H26 H 0.8934 0.0175 0.4467 0.0603 Uiso 1.0 4 calc R
H27 H 0.8685 0.1061 0.3718 0.0472 Uiso 1.0 4 calc R
H28 H 0.6615 0.5445 0.1826 0.0468 Uiso 1.0 4 calc R
H29 H 0.6746 0.6432 0.1423 0.0579 Uiso 1.0 4 calc R
H30 H 0.7867 0.6672 0.0730 0.0626 Uiso 1.0 4 calc R
H31 H 0.8827 0.5929 0.0411 0.0626 Uiso 1.0 4 calc R
H32 H 0.8708 0.4926 0.0798 0.0483 Uiso 1.0 4 calc R
H33 H 0.6693 0.3171 0.1464 0.0427 Uiso 1.0 4 calc R
H34 H 0.5147 0.2753 0.0929 0.0433 Uiso 1.0 4 calc R
H35 H 0.3814 0.3365 0.0319 0.0435 Uiso 1.0 4 calc R
H36 H 0.4027 0.4404 0.0261 0.0436 Uiso 1.0 4 calc R
H37 H 0.5589 0.4834 0.0805 0.0388 Uiso 1.0 4 calc R
H38 H 0.9039 0.4717 0.2935 0.0467 Uiso 1.0 4 calc R
H39 H 0.9188 0.4814 0.4255 0.0566 Uiso 1.0 4 calc R
H40 H 0.7895 0.4523 0.4742 0.0610 Uiso 1.0 4 calc R
H41 H 0.6475 0.4101 0.3949 0.0518 Uiso 1.0 4 calc R
H42 H 0.6299 0.4011 0.2626 0.0452 Uiso 1.0 4 calc R
H43 H 0.9203 0.3612 0.2446 0.0370 Uiso 1.0 4 calc R
H44 H 1.0266 0.2956 0.2029 0.0497 Uiso 1.0 4 calc R
H45 H 1.0032 0.2777 0.0725 0.0491 Uiso 1.0 4 calc R
H46 H 0.8743 0.3260 -0.0182 0.0525 Uiso 1.0 4 calc R
H47 H 0.7680 0.3918 0.0218 0.0400 Uiso 1.0 4 calc R

loop_
_atom_site_aniso_label
_atom_site_aniso_U_11
_atom_site_aniso_U_22
_atom_site_aniso_U_33
_atom_site_aniso_U_12
_atom_site_aniso_U_13
_atom_site_aniso_U_23
Re1 0.02633(14) 0.02803(14) 0.02525(14) -0.00059(9) -0.00009(10) 0.00104(9)
P1 0.0285(9) 0.0279(8) 0.0318(9) 0.0034(6) 0.0106(7) 0.0037(6)
P2 0.0243(8) 0.0214(7) 0.0233(7) 0.0006(6) 0.0006(7) 0.0015(5)
O1 0.095(6) 0.118(7) 0.115(7) -0.041(5) 0.067(6) -0.053(6)
O2 0.321(18) 0.111(8) 0.151(10) 0.074(10) 0.166(12) 0.041(7)
O3 0.169(12) 0.247(15) 0.123(10) 0.003(10) 0.081(10) -0.080(9)
N1 0.037(4) 0.060(4) 0.039(4) -0.003(3) -0.023(3) 0.006(3)
N2 0.059(4) 0.032(3) 0.049(4) -0.003(3) 0.024(4) -0.002(3)
N3 0.039(4) 0.056(4) 0.044(4) -0.018(3) 0.011(3) -0.014(3)
N4 0.043(4) 0.045(4) 0.060(5) 0.007(3) 0.021(4) 0.009(3)
N5 0.056(4) 0.028(3) 0.042(4) -0.005(3) 0.021(4) 0.003(3)
N6 0.027(3) 0.020(3) 0.033(3) -0.0051(19) 0.011(3) -0.0016(19)
N7 0.040(4) 0.047(4) 0.024(3) -0.002(3) -0.004(3) -0.001(3)
C1 0.032(4) 0.027(3) 0.023(3) -0.007(3) -0.000(3) 0.001(3)
C2 0.039(4) 0.036(4) 0.038(4) -0.009(3) 0.015(4) -0.011(3)
C3 0.029(4) 0.032(4) 0.044(4) 0.004(3) 0.012(4) 0.004(3)
C4 0.036(4) 0.020(3) 0.029(3) 0.001(3) 0.010(3) 0.002(3)
C5 0.023(3) 0.025(3) 0.024(3) -0.006(3) -0.003(3) -0.003(3)
C6 0.033(4) 0.025(3) 0.025(3) -0.003(3) 0.003(3) 0.001(3)
C7 0.024(3) 0.025(3) 0.025(3) -0.004(3) 0.006(3) -0.002(3)
C8 0.022(3) 0.028(3) 0.028(3) -0.001(3) -0.003(3) -0.004(3)
C9 0.034(4) 0.021(3) 0.033(4) -0.006(3) 0.010(3) 0.001(3)
C10 0.032(4) 0.044(4) 0.030(4) 0.008(3) -0.004(3) 0.003(3)
C11 0.031(4) 0.030(4) 0.028(4) 0.002(3) 0.000(3) -0.001(3)
C12 0.031(4) 0.029(3) 0.030(4) -0.003(3) 0.012(3) 0.003(3)
C13 0.033(4) 0.037(4) 0.029(4) 0.000(3) 0.004(3) -0.003(3)
C14 0.051(5) 0.049(5) 0.028(4) -0.001(4) 0.011(4) -0.008(3)
C15 0.015(3) 0.036(4) 0.028(3) 0.002(3) 0.002(3) -0.000(3)
C16 0.023(4) 0.038(4) 0.034(4) -0.002(3) 0.007(3) -0.000(3)
C17 0.019(3) 0.046(4) 0.041(4) 0.001(3) 0.005(3) -0.004(3)
C18 0.029(4) 0.057(5) 0.030(4) 0.009(3) 0.005(3) -0.006(3)
C19 0.039(4) 0.046(4) 0.037(4) 0.008(3) 0.005(4) 0.004(3)
C20 0.043(4) 0.031(4) 0.039(4) 0.003(3) 0.006(4) 0.002(3)
C21 0.030(4) 0.025(3) 0.035(4) -0.001(3) 0.007(3) 0.001(3)
C22 0.032(4) 0.040(4) 0.044(4) 0.001(3) 0.007(4) -0.010(3)
C23 0.046(5) 0.040(4) 0.054(5) 0.006(4) 0.015(4) -0.007(4)
C24 0.062(5) 0.031(4) 0.036(4) 0.007(4) -0.008(4) -0.008(3)
C25 0.046(5) 0.039(5) 0.072(6) 0.002(4) -0.024(5) -0.012(4)
C26 0.033(4) 0.042(5) 0.076(6) 0.005(3) 0.002(4) -0.005(4)
C27 0.030(4) 0.032(4) 0.041(4) 0.005(3) 0.016(3) 0.007(3)
C28 0.046(5) 0.059(5) 0.044(5) -0.009(4) 0.020(4) -0.015(4)
C29 0.042(5) 0.056(5) 0.054(5) -0.001(4) 0.016(4) -0.002(4)
C30 0.056(5) 0.060(5) 0.045(5) 0.014(4) 0.031(5) 0.025(4)
C31 0.025(5) 0.198(14) 0.055(7) 0.011(6) 0.009(5) 0.019(7)
C32 0.031(5) 0.197(13) 0.026(5) 0.024(6) 0.006(4) 0.006(6)
C33 0.027(4) 0.030(3) 0.029(4) 0.002(3) 0.005(3) 0.004(3)
C34 0.032(4) 0.038(4) 0.029(4) 0.008(3) -0.001(3) -0.000(3)
C35 0.053(5) 0.027(4) 0.045(4) 0.008(3) 0.005(4) -0.002(3)
C36 0.059(5) 0.035(4) 0.049(5) 0.002(4) 0.013(4) 0.013(3)
C37 0.069(6) 0.049(5) 0.036(4) 0.011(4) 0.020(4) 0.011(4)
C38 0.049(5) 0.037(4) 0.034(4) 0.006(3) 0.015(4) -0.001(3)
C39 0.027(3) 0.022(3) 0.023(3) -0.003(3) -0.010(3) -0.002(2)
C40 0.038(4) 0.026(4) 0.048(4) 0.000(3) 0.003(4) -0.005(3)
C41 0.053(5) 0.023(4) 0.054(5) 0.003(3) -0.010(4) -0.000(3)
C42 0.042(5) 0.030(4) 0.063(5) -0.011(3) -0.024(4) 0.015(4)
C43 0.060(6) 0.047(5) 0.044(5) -0.019(4) 0.005(4) 0.016(4)
C44 0.049(5) 0.035(4) 0.038(4) -0.009(3) 0.014(4) 0.003(3)
C45 0.035(4) 0.024(3) 0.027(3) 0.002(3) 0.012(3) -0.001(3)
C46 0.035(4) 0.024(3) 0.045(4) 0.001(3) 0.008(4) 0.003(3)
C47 0.033(4) 0.027(4) 0.041(4) -0.007(3) -0.001(3) -0.005(3)
C48 0.030(4) 0.042(4) 0.033(4) -0.007(3) 0.003(3) -0.008(3)
C49 0.029(4) 0.041(4) 0.036(4) 0.006(3) 0.005(3) 0.001(3)
C50 0.036(4) 0.023(3) 0.038(4) -0.001(3) 0.012(3) -0.001(3)
C51 0.031(4) 0.023(3) 0.027(3) 0.007(3) -0.002(3) -0.000(3)
C52 0.038(4) 0.039(4) 0.030(4) -0.001(3) -0.008(3) -0.004(3)
C53 0.058(5) 0.042(4) 0.029(4) 0.012(4) -0.008(4) -0.009(3)
C54 0.078(6) 0.046(5) 0.027(4) 0.028(4) 0.012(4) 0.005(3)
C55 0.056(5) 0.046(4) 0.029(4) 0.012(4) 0.014(4) 0.006(3)
C56 0.048(5) 0.031(4) 0.037(4) 0.008(3) 0.015(4) 0.005(3)
C57 0.027(3) 0.022(3) 0.027(3) 0.000(3) 0.003(3) -0.001(2)
C58 0.025(3) 0.030(3) 0.031(4) 0.000(3) -0.003(3) 0.001(3)
C59 0.034(4) 0.027(4) 0.060(5) 0.007(3) 0.007(4) 0.003(3)
C60 0.039(4) 0.032(4) 0.054(5) 0.002(3) 0.018(4) -0.008(3)
C61 0.060(5) 0.033(4) 0.044(5) -0.000(3) 0.024(4) -0.006(3)
C62 0.032(4) 0.037(4) 0.027(4) 0.003(3) -0.000(3) 0.001(3)

loop_
_atom_type_symbol
_atom_type_description
_atom_type_scat_dispersion_real
_atom_type_scat_dispersion_imag
_atom_type_scat_source
C C 0.0033 0.0016
;
International Tables for Crystallography
(1992, Vol. C, Tables 4.2.6.8 and 6.1.1.4)
;
H H 0.0000 0.0000
;
International Tables for Crystallography
(1992, Vol. C, Table 6.1.1.4)
;
N N 0.0061 0.0033
;
International Tables for Crystallography
(1992, Vol. C, Tables 4.2.6.8 and 6.1.1.4)
;
P P 0.1023 0.0942
;
International Tables for Crystallography
(1992, Vol. C, Tables 4.2.6.8 and 6.1.1.4)
;
Re Re -1.0185 7.2310
;
International Tables for Crystallography
(1992, Vol. C, Tables 4.2.6.8 and 6.1.1.4)
;
O O 0.0106 0.0060
;
International Tables for Crystallography
(1992, Vol. C, Tables 4.2.6.8 and 6.1.1.4)
;

loop_
_geom_angle_atom_site_label_1
_geom_angle_atom_site_label_2
_geom_angle_atom_site_label_3
_geom_angle
_geom_angle_publ_flag
N1 Re1 N6 178.3(3) yes
N1 Re1 C1 100.6(3) yes
N1 Re1 C2 98.6(3) yes
N1 Re1 C3 99.3(3) yes
N1 Re1 C4 97.7(3) yes
N6 Re1 C1 81.0(2) yes
N6 Re1 C2 81.9(2) yes
N6 Re1 C3 79.1(2) yes
N6 Re1 C4 81.9(2) yes
C1 Re1 C2 85.7(3) yes
C1 Re1 C3 160.0(3) yes
C1 Re1 C4 87.1(3) yes
C2 Re1 C3 92.0(3) yes
C2 Re1 C4 163.1(3) yes
C3 Re1 C4 89.5(3) yes
C15 P1 C21 107.5(3) yes
C15 P1 C27 107.4(3) yes
C15 P1 C33 112.3(3) yes
C21 P1 C27 114.0(3) yes
C21 P1 C33 108.4(3) yes
C27 P1 C33 107.3(3) yes
C39 P2 C45 111.6(3) yes
C39 P2 C51 107.2(3) yes
C39 P2 C57 110.5(3) yes
C45 P2 C51 109.1(3) yes
C45 P2 C57 106.4(3) yes
C51 P2 C57 112.1(3) yes
Re1 N6 C5 122.4(4) yes
Re1 N6 C9 120.5(4) yes
C5 N6 C9 117.2(5) yes
C10 N7 C14 115.4(6) yes
Re1 C1 N2 176.2(5) yes
Re1 C2 N3 176.4(7) yes
Re1 C3 N4 176.1(6) yes
Re1 C4 N5 176.6(6) yes
N6 C5 C6 122.7(5) yes
C5 C6 C7 120.2(6) yes
C6 C7 C8 117.4(5) yes
C6 C7 C12 121.4(5) yes
C8 C7 C12 121.2(5) yes
C7 C8 C9 118.9(5) yes
N6 C9 C8 123.6(6) yes
N7 C10 C11 124.9(7) yes
C10 C11 C12 119.6(6) yes
C7 C12 C11 122.2(6) yes
C7 C12 C13 122.0(6) yes
C11 C12 C13 115.8(6) yes
C12 C13 C14 120.1(7) yes
N7 C14 C13 124.2(7) yes
P1 C15 C16 123.1(5) yes
P1 C15 C20 118.6(5) yes
C16 C15 C20 118.2(5) yes
C15 C16 C17 120.2(6) yes
C16 C17 C18 121.5(6) yes
C17 C18 C19 118.5(6) yes
C18 C19 C20 121.1(7) yes
C15 C20 C19 120.6(7) yes
P1 C21 C22 118.1(5) yes
P1 C21 C26 122.0(6) yes
C22 C21 C26 119.8(7) yes
C21 C22 C23 120.0(7) yes
C22 C23 C24 119.9(8) yes
C23 C24 C25 120.0(8) yes
C24 C25 C26 120.7(8) yes
C21 C26 C25 119.5(8) yes
P1 C27 C28 119.7(6) yes
P1 C27 C32 120.7(7) yes
C28 C27 C32 119.2(8) yes
C27 C28 C29 121.6(7) yes
C28 C29 C30 118.0(8) yes
C29 C30 C31 120.6(9) yes
C30 C31 C32 120.6(8) yes
C27 C32 C31 119.9(8) yes
P1 C33 C34 118.3(5) yes
P1 C33 C38 120.7(5) yes
C34 C33 C38 121.0(6) yes
C33 C34 C35 118.9(7) yes
C34 C35 C36 120.5(7) yes
C35 C36 C37 120.5(7) yes
C36 C37 C38 118.9(8) yes
C33 C38 C37 120.2(7) yes
P2 C39 C40 117.9(6) yes
P2 C39 C44 122.1(5) yes
C40 C39 C44 119.9(6) yes
C39 C40 C41 119.4(8) yes
C40 C41 C42 120.6(8) yes
C41 C42 C43 120.0(8) yes
C42 C43 C44 120.7(9) yes
C39 C44 C43 119.4(7) yes
P2 C45 C46 117.3(5) yes
P2 C45 C50 122.9(5) yes
C46 C45 C50 119.7(6) yes
C45 C46 C47 120.1(6) yes
C46 C47 C48 120.5(6) yes
C47 C48 C49 119.9(6) yes
C48 C49 C50 120.0(6) yes
C45 C50 C49 119.7(6) yes
P2 C51 C52 119.7(6) yes
P2 C51 C56 119.2(5) yes
C52 C51 C56 120.8(7) yes
C51 C52 C53 119.2(8) yes
C52 C53 C54 120.0(7) yes
C53 C54 C55 121.0(8) yes
C54 C55 C56 119.9(9) yes
C51 C56 C55 119.1(7) yes
P2 C57 C58 123.3(5) yes
P2 C57 C62 116.3(5) yes
C58 C57 C62 120.4(6) yes
C57 C58 C59 119.8(7) yes
C58 C59 C60 120.5(6) yes
C59 C60 C61 119.8(8) yes
C60 C61 C62 120.6(8) yes
C57 C62 C61 118.9(6) yes

loop_
_geom_bond_atom_site_label_1
_geom_bond_atom_site_label_2
_geom_bond_distance
_geom_bond_publ_flag
Re1 N1 1.667(6) yes
Re1 N6 2.503(5) yes
Re1 C1 2.106(7) yes
Re1 C2 2.113(8) yes
Re1 C3 2.116(8) yes
Re1 C4 2.115(7) yes
P1 C15 1.783(6) yes
P1 C21 1.802(7) yes
P1 C27 1.813(8) yes
P1 C33 1.806(7) yes
P2 C39 1.791(6) yes
P2 C45 1.790(6) yes
P2 C51 1.801(7) yes
P2 C57 1.799(7) yes
N2 C1 1.151(10) yes
N3 C2 1.150(10) yes
N4 C3 1.146(11) yes
N5 C4 1.134(9) yes
N6 C5 1.344(8) yes
N6 C9 1.339(8) yes
N7 C10 1.340(10) yes
N7 C14 1.331(10) yes
C5 C6 1.381(8) yes
C6 C7 1.392(8) yes
C7 C8 1.388(8) yes
C7 C12 1.485(8) yes
C8 C9 1.394(8) yes
C10 C11 1.381(9) yes
C11 C12 1.384(9) yes
C12 C13 1.408(10) yes
C13 C14 1.375(9) yes
C15 C16 1.405(9) yes
C15 C20 1.414(9) yes
C16 C17 1.361(8) yes
C17 C18 1.401(10) yes
C18 C19 1.387(11) yes
C19 C20 1.363(9) yes
C21 C22 1.388(11) yes
C21 C26 1.387(10) yes
C22 C23 1.384(11) yes
C23 C24 1.378(11) yes
C24 C25 1.374(13) yes
C25 C26 1.380(13) yes
C27 C28 1.388(11) yes
C27 C32 1.343(10) yes
C28 C29 1.377(14) yes
C29 C30 1.388(11) yes
C30 C31 1.345(14) yes
C31 C32 1.403(15) yes
C33 C34 1.385(10) yes
C33 C38 1.370(10) yes
C34 C35 1.397(10) yes
C35 C36 1.377(12) yes
C36 C37 1.390(12) yes
C37 C38 1.402(11) yes
C39 C40 1.402(10) yes
C39 C44 1.382(11) yes
C40 C41 1.383(10) yes
C41 C42 1.385(14) yes
C42 C43 1.359(12) yes
C43 C44 1.402(11) yes
C45 C46 1.395(9) yes
C45 C50 1.389(9) yes
C46 C47 1.376(10) yes
C47 C48 1.389(9) yes
C48 C49 1.380(10) yes
C49 C50 1.402(9) yes
C51 C52 1.380(9) yes
C51 C56 1.397(11) yes
C52 C53 1.396(11) yes
C53 C54 1.377(14) yes
C54 C55 1.374(11) yes
C55 C56 1.392(11) yes
C57 C58 1.378(8) yes
C57 C62 1.420(9) yes
C58 C59 1.406(11) yes
C59 C60 1.380(12) yes
C60 C61 1.401(10) yes
C61 C62 1.391(11) yes
